data_1570576
loop_
_publ_author_name
'Hauser, Adrian'
'M&#xfc;nzfeld, Luca'
'Uhlmann, Cedric'
'Lebedkin, Sergei'
'Schlittenhardt, S&#xf6;ren'
'Ruan, Ting-Ting'
'Kappes, Manfred M.'
'Ruben, Mario'
'Roesky, Peter W.'

_publ_section_title
;
 It's not just the size that matters: crystal engineering of
 lanthanide-based coordination polymers.
;
_journal_issue 4
_journal_name_full 'Chemical science'
_journal_page_first 1338
_journal_page_last 1347
_journal_paper_doi 10.1039/d3sc03746k
_journal_volume 15
_journal_year 2024
_chemical_formula_moiety 'C52 H96 K Pr Si4'
_chemical_formula_sum 'C52 H96 K Pr Si4'
_chemical_formula_weight 1013.65
_space_group_crystal_system monoclinic
_space_group_IT_number 14
_space_group_name_Hall '-P 2yn'
_space_group_name_H-M_alt 'P 1 21/n 1'
_atom_sites_solution_hydrogens mixed
_atom_sites_solution_primary dual
_audit_creation_date 2022-05-13
_audit_creation_method
;
Olex2 1.3
(compiled 2020.11.12 svn.r5f609507 for OlexSys, GUI svn.r6408)
;
_audit_update_record
;
2023-07-19 deposited with the CCDC.	2023-12-06 downloaded from the CCDC.
;
_cell_angle_alpha 90
_cell_angle_beta 97.154(2)
_cell_angle_gamma 90
_cell_formula_units_Z 4
_cell_length_a 14.9574(4)
_cell_length_b 17.5114(4)
_cell_length_c 21.5769(5)
_cell_measurement_reflns_used 46500
_cell_measurement_temperature 150
_cell_measurement_theta_max 29.53
_cell_measurement_theta_min 1.57
_cell_volume 5607.5(2)
_computing_cell_refinement
;
X-Area Recipe 1.33.0.0 (STOE, 2015)
;
_computing_data_collection
;
X-Area WinXpose 2.0.22.0 (STOE, 2016)
;
_computing_data_reduction
;
X-Area Integrate 1.73.1.0 (STOE, 2018)
X-Area LANA 1.73.2.0 (STOE, 2018)
;
_computing_molecular_graphics 'Olex2 1.3 (Dolomanov et al., 2009)'
_computing_publication_material 'Olex2 1.3 (Dolomanov et al., 2009)'
_computing_structure_refinement 'SHELXL 2018/3 (Sheldrick, 2015)'
_computing_structure_solution 'SHELXT  (Sheldrick, 2015)'
_diffrn_ambient_temperature 150
_diffrn_detector 'image plate (34 cm diameter)'
_diffrn_detector_area_resol_mean 6.67
_diffrn_detector_type 'STOE Imaging Plate'
_diffrn_measured_fraction_theta_full 1.000
_diffrn_measured_fraction_theta_max 0.995
_diffrn_measurement_details
;
 246 frames, detector distance = 100 mm
;
_diffrn_measurement_device '2-circle diffractometer'
_diffrn_measurement_device_type 'STOE IPDS II'
_diffrn_measurement_method 'rotation method, \w scans'
_diffrn_radiation_collimation '0.5 mm diameter, multiple pinhole'
_diffrn_radiation_monochromator 'plane graphite'
_diffrn_radiation_polarisn_norm 0
_diffrn_radiation_probe x-ray
_diffrn_radiation_type 'Mo K\a'
_diffrn_radiation_wavelength 0.71073
_diffrn_reflns_av_R_equivalents 0.0482
_diffrn_reflns_av_unetI/netI 0.0511
_diffrn_reflns_Laue_measured_fraction_full 1.000
_diffrn_reflns_Laue_measured_fraction_max 0.995
_diffrn_reflns_limit_h_max 20
_diffrn_reflns_limit_h_min -20
_diffrn_reflns_limit_k_max 24
_diffrn_reflns_limit_k_min -24
_diffrn_reflns_limit_l_max 25
_diffrn_reflns_limit_l_min -29
_diffrn_reflns_number 60046
_diffrn_reflns_point_group_measured_fraction_full 1.000
_diffrn_reflns_point_group_measured_fraction_max 0.995
_diffrn_reflns_theta_full 25.242
_diffrn_reflns_theta_max 29.541
_diffrn_reflns_theta_min 1.569
_diffrn_source 'sealed X-ray tube, 12 x 0.4 mm long-fine focus'
_diffrn_source_current 40
_diffrn_source_power 2.000
_diffrn_source_voltage 50
_exptl_absorpt_coefficient_mu 1.059
_exptl_absorpt_correction_T_max 0.8811
_exptl_absorpt_correction_T_min 0.5137
_exptl_absorpt_correction_type multi-scan
_exptl_absorpt_process_details
;
STOE X-Red32, absorption correction by Gaussian integration, analogous to
P. Coppens, "The Evaluation of Absorption and Extinction in Single-Crystal
Structure Analysis", published in: F. R. Ahmed (Editor), "Crystallographic
Computing", Munksgaard, Copenhagen (1970), 255 - 270.
Afterwards scaling of reflection intensities was performed within STOE LANA.
J. Koziskova, F. Hahn, J. Richter, J. Kozisek, "Comparison of different
absorption corrections on the model structure of tetrakis(\m~2~-acetato)-
diaqua-di-copper(II)", Acta Chimica Slovaca, vol. 9, no. 2, 2016, pp. 136 - 140.
;
_exptl_crystal_colour 'clear yellow'
_exptl_crystal_colour_lustre clear
_exptl_crystal_colour_primary yellow
_exptl_crystal_density_diffrn 1.201
_exptl_crystal_density_method 'not measured'
_exptl_crystal_description block
_exptl_crystal_F_000 2168
_exptl_crystal_size_max 0.241
_exptl_crystal_size_mid 0.192
_exptl_crystal_size_min 0.16
_refine_diff_density_max 0.731
_refine_diff_density_min -0.532
_refine_diff_density_rms 0.099
_refine_ls_extinction_method none
_refine_ls_goodness_of_fit_ref 1.065
_refine_ls_hydrogen_treatment mixed
_refine_ls_matrix_type full
_refine_ls_number_parameters 558
_refine_ls_number_reflns 15602
_refine_ls_number_restraints 0
_refine_ls_restrained_S_all 1.065
_refine_ls_R_factor_all 0.0743
_refine_ls_R_factor_gt 0.0393
_refine_ls_shift/su_max 0.001
_refine_ls_shift/su_mean 0.000
_refine_ls_structure_factor_coef Fsqd
_refine_ls_weighting_details 'w=1/[\s^2^(Fo^2^)+(0.0212P)^2^+7.9684P] where P=(Fo^2^+2Fc^2^)/3'
_refine_ls_weighting_scheme calc
_refine_ls_wR_factor_gt 0.0684
_refine_ls_wR_factor_ref 0.0792
_reflns_d_resolution_high 0.721
_reflns_d_resolution_low 12.977
_reflns_Friedel_coverage 0.000
_reflns_limit_h_max 20
_reflns_limit_h_min -20
_reflns_limit_k_max 24
_reflns_limit_k_min -24
_reflns_limit_l_max 25
_reflns_limit_l_min -29
_reflns_number_gt 11333
_reflns_number_total 15602
_reflns_threshold_expression 'I > 2\s(I)'
_cod_data_source_file d3sc03746k2.cif
_cod_data_source_block ah146_toluol
_cod_depositor_comments 'Adding full bibliography for 1570572--1570581.cif.'
_cod_database_code 1570576
_shelx_shelxl_version_number 2018/3
_publ_section_exptl
;
Any special experimental details
;
_shelx_space_group_comment
;
The symmetry employed for this shelxl refinement is uniquely defined
by the following loop, which should always be used as a source of
symmetry information in preference to the above space-group names.
They are only intended as comments.
;
_shelx_estimated_absorpt_t_max 0.849
_shelx_estimated_absorpt_t_min 0.784
_olex2_refinement_description
;
1.a Ternary CH refined with riding coordinates:
 C47(H47), C41(H41), C23(H23), C32(H32), C17(H17), C26(H26), C20(H20),
 C44(H44), C50(H50), C35(H35), C38(H38), C29(H29)
1.b Aromatic/amide H refined with riding coordinates:
 C5(H5), C14(H14), C7(H7), C13(H13), C8(H8), C4(H4), C3(H3), C11(H11),
 C15(H15), C16(H16), C10(H10), C2(H2)
1.c Idealised Me refined as rotating group:
 C19(H19A,H19B,H19C), C52(H52A,H52B,H52C), C45(H45A,H45B,H45C), C28(H28A,H28B,
 H28C), C18(H18A,H18B,H18C), C42(H42A,H42B,H42C), C25(H25A,H25B,H25C), C46(H46A,
 H46B,H46C), C24(H24A,H24B,H24C), C34(H34A,H34B,H34C), C51(H51A,H51B,H51C),
 C49(H49A,H49B,H49C), C33(H33A,H33B,H33C), C36(H36A,H36B,H36C), C43(H43A,H43B,
 H43C), C31(H31A,H31B,H31C), C40(H40A,H40B,H40C), C22(H22A,H22B,H22C), C27(H27A,
 H27B,H27C), C39(H39A,H39B,H39C), C30(H30A,H30B,H30C), C21(H21A,H21B,H21C),
 C37(H37A,H37B,H37C)
;
_olex2_exptl_crystal_mounting_method 'The crystal was mounted on a MITIGEN holder in mineral oil'
_olex2_submission_special_instructions 'No special instructions were received'

loop_
_space_group_symop_operation_xyz
'x, y, z'
'-x+1/2, y+1/2, -z+1/2'
'-x, -y, -z'
'x-1/2, -y-1/2, z-1/2'

loop_
_atom_site_label
_atom_site_type_symbol
_atom_site_fract_x
_atom_site_fract_y
_atom_site_fract_z
_atom_site_U_iso_or_equiv
_atom_site_adp_type
_atom_site_occupancy
_atom_site_site_symmetry_order
_atom_site_calc_flag
_atom_site_refinement_flags_posn
_atom_site_refinement_flags_adp
_atom_site_refinement_flags_occupancy
_atom_site_disorder_assembly
_atom_site_disorder_group
Pr1 Pr 0.31420(2) 0.49140(2) 0.73405(2) 0.01646(4) Uani 1 1 d . . . . .
K1 K 0.26722(5) 0.21166(4) 0.67391(3) 0.03089(15) Uani 1 1 d . . . . .
Si2 Si 0.53531(5) 0.32163(4) 0.78895(4) 0.01821(15) Uani 1 1 d . . . . .
Si1 Si 0.27602(5) 0.46485(4) 0.52612(3) 0.02035(15) Uani 1 1 d . . . . .
Si4 Si 0.11993(5) 0.49332(4) 0.87487(3) 0.01816(14) Uani 1 1 d . . . . .
Si3 Si 0.52418(5) 0.65609(4) 0.80610(4) 0.01889(15) Uani 1 1 d . . . . .
C5 C 0.34829(18) 0.34049(14) 0.76715(12) 0.0187(5) Uani 1 1 d . . . . .
H5 H 0.359828 0.314119 0.805794 0.022 Uiso 1 1 calc R U . . .
C14 C 0.18945(18) 0.60710(15) 0.71507(13) 0.0196(5) Uani 1 1 d . . . . .
H14 H 0.142135 0.614041 0.681870 0.024 Uiso 1 1 calc R U . . .
C6 C 0.42977(18) 0.36296(15) 0.74408(12) 0.0184(5) Uani 1 1 d . . . . .
C7 C 0.44371(18) 0.40408(15) 0.68929(12) 0.0191(5) Uani 1 1 d . . . . .
H7 H 0.505687 0.415297 0.688419 0.023 Uiso 1 1 calc R U . . .
C13 C 0.16106(18) 0.56499(15) 0.76474(12) 0.0193(5) Uani 1 1 d . . . . .
H13 H 0.098987 0.552102 0.756945 0.023 Uiso 1 1 calc R U . . .
C8 C 0.39001(18) 0.43283(15) 0.63566(12) 0.0195(5) Uani 1 1 d . . . . .
H8 H 0.426132 0.456943 0.608152 0.023 Uiso 1 1 calc R U . . .
C12 C 0.20139(18) 0.53664(15) 0.82380(12) 0.0174(5) Uani 1 1 d . . . . .
C4 C 0.25524(18) 0.34728(14) 0.74746(13) 0.0192(5) Uani 1 1 d . . . . .
H4 H 0.219746 0.327702 0.777415 0.023 Uiso 1 1 calc R U . . .
C9 C 0.40513(18) 0.61893(14) 0.79021(13) 0.0184(5) Uani 1 1 d . . . . .
C3 C 0.20176(18) 0.37627(15) 0.69373(13) 0.0196(5) Uani 1 1 d . . . . .
H3 H 0.139076 0.370918 0.696114 0.024 Uiso 1 1 calc R U . . .
C1 C 0.29673(18) 0.43574(15) 0.61130(12) 0.0187(5) Uani 1 1 d . . . . .
C11 C 0.29225(18) 0.54071(15) 0.85255(12) 0.0188(5) Uani 1 1 d . . . . .
H11 H 0.300096 0.514081 0.891204 0.023 Uiso 1 1 calc R U . . .
C15 C 0.27023(19) 0.64148(15) 0.70221(12) 0.0197(5) Uani 1 1 d . . . . .
H15 H 0.263771 0.667300 0.663190 0.024 Uiso 1 1 calc R U . . .
C16 C 0.35824(18) 0.64654(15) 0.73364(13) 0.0193(5) Uani 1 1 d . . . . .
H16 H 0.396147 0.676306 0.710929 0.023 Uiso 1 1 calc R U . . .
C47 C 0.1280(2) 0.54624(16) 0.95243(13) 0.0244(6) Uani 1 1 d . . . . .
H47 H 0.073869 0.530642 0.972255 0.029 Uiso 1 1 calc R U . . .
C10 C 0.37468(18) 0.57395(15) 0.83901(13) 0.0198(5) Uani 1 1 d . . . . .
H10 H 0.422515 0.563394 0.871113 0.024 Uiso 1 1 calc R U . . .
C41 C 0.59541(19) 0.58962(17) 0.86181(13) 0.0242(6) Uani 1 1 d . . . . .
H41 H 0.573612 0.536724 0.850955 0.029 Uiso 1 1 calc R U . . .
C2 C 0.21932(19) 0.41100(15) 0.63786(13) 0.0204(5) Uani 1 1 d . . . . .
H2 H 0.165424 0.420438 0.610721 0.024 Uiso 1 1 calc R U . . .
C23 C 0.2972(2) 0.37652(17) 0.47839(14) 0.0285(6) Uani 1 1 d . . . . .
H23 H 0.284258 0.390993 0.433337 0.034 Uiso 1 1 calc R U . . .
C32 C 0.5262(2) 0.30496(17) 0.87515(13) 0.0262(6) Uani 1 1 d . . . . .
H32 H 0.589421 0.294102 0.894084 0.031 Uiso 1 1 calc R U . . .
C17 C 0.3605(2) 0.54132(17) 0.50870(13) 0.0251(6) Uani 1 1 d . . . . .
H17 H 0.421478 0.517827 0.518800 0.030 Uiso 1 1 calc R U . . .
C26 C 0.63709(19) 0.38701(16) 0.78637(13) 0.0235(6) Uani 1 1 d . . . . .
H26 H 0.614191 0.440436 0.788810 0.028 Uiso 1 1 calc R U . . .
C20 C 0.15381(19) 0.49311(18) 0.50194(13) 0.0276(6) Uani 1 1 d . . . . .
H20 H 0.116509 0.453200 0.519708 0.033 Uiso 1 1 calc R U . . .
C44 C 0.00042(17) 0.51050(17) 0.83472(13) 0.0232(5) Uani 1 1 d . . . . .
H44 H 0.001785 0.561265 0.813635 0.028 Uiso 1 1 calc R U . . .
C50 C 0.1346(2) 0.38655(16) 0.88917(14) 0.0251(6) Uani 1 1 d . . . . .
H50 H 0.114818 0.361312 0.848175 0.030 Uiso 1 1 calc R U . . .
C19 C 0.3605(2) 0.61285(17) 0.54942(15) 0.0329(7) Uani 1 1 d . . . . .
H19A H 0.409450 0.646844 0.540645 0.049 Uiso 1 1 calc R U . . .
H19B H 0.369398 0.598140 0.593576 0.049 Uiso 1 1 calc R U . . .
H19C H 0.302719 0.639397 0.540107 0.049 Uiso 1 1 calc R U . . .
C35 C 0.5189(2) 0.75674(17) 0.83862(16) 0.0311(7) Uani 1 1 d . . . . .
H35 H 0.482484 0.787116 0.805248 0.037 Uiso 1 1 calc R U . . .
C52 C 0.2311(2) 0.35825(18) 0.90967(15) 0.0319(7) Uani 1 1 d . . . . .
H52A H 0.250982 0.375849 0.952274 0.048 Uiso 1 1 calc R U . . .
H52B H 0.271497 0.378555 0.881264 0.048 Uiso 1 1 calc R U . . .
H52C H 0.232184 0.302316 0.908552 0.048 Uiso 1 1 calc R U . . .
C38 C 0.5836(2) 0.66338(16) 0.73277(14) 0.0250(6) Uani 1 1 d . . . . .
H38 H 0.648726 0.671003 0.748405 0.030 Uiso 1 1 calc R U . . .
C45 C -0.0722(2) 0.5168(2) 0.87907(16) 0.0373(8) Uani 1 1 d . . . . .
H45A H -0.130566 0.528004 0.854823 0.056 Uiso 1 1 calc R U . . .
H45B H -0.056299 0.557968 0.909195 0.056 Uiso 1 1 calc R U . . .
H45C H -0.076024 0.468432 0.901438 0.056 Uiso 1 1 calc R U . . .
C28 C 0.6857(2) 0.38363(19) 0.72769(15) 0.0315(7) Uani 1 1 d . . . . .
H28A H 0.728714 0.425921 0.728490 0.047 Uiso 1 1 calc R U . . .
H28B H 0.641373 0.387813 0.690363 0.047 Uiso 1 1 calc R U . . .
H28C H 0.717921 0.334997 0.726829 0.047 Uiso 1 1 calc R U . . .
C29 C 0.5537(2) 0.22484(16) 0.75242(15) 0.0292(7) Uani 1 1 d . . . . .
H29 H 0.499925 0.193174 0.758775 0.035 Uiso 1 1 calc R U . . .
C18 C 0.3525(3) 0.5641(2) 0.43929(15) 0.0398(8) Uani 1 1 d . . . . .
H18A H 0.294552 0.589544 0.427305 0.060 Uiso 1 1 calc R U . . .
H18B H 0.356139 0.518252 0.413675 0.060 Uiso 1 1 calc R U . . .
H18C H 0.401664 0.598976 0.432721 0.060 Uiso 1 1 calc R U . . .
C42 C 0.5863(2) 0.6005(2) 0.93170(14) 0.0334(7) Uani 1 1 d . . . . .
H42A H 0.614856 0.648762 0.946291 0.050 Uiso 1 1 calc R U . . .
H42B H 0.616009 0.558102 0.955700 0.050 Uiso 1 1 calc R U . . .
H42C H 0.522408 0.601729 0.937494 0.050 Uiso 1 1 calc R U . . .
C25 C 0.2326(3) 0.31140(18) 0.48978(17) 0.0393(8) Uani 1 1 d . . . . .
H25A H 0.241511 0.268588 0.461959 0.059 Uiso 1 1 calc R U . . .
H25B H 0.170237 0.329527 0.481334 0.059 Uiso 1 1 calc R U . . .
H25C H 0.244613 0.294504 0.533318 0.059 Uiso 1 1 calc R U . . .
C46 C -0.0299(2) 0.45243(18) 0.78261(16) 0.0345(7) Uani 1 1 d . . . . .
H46A H -0.041626 0.403004 0.801330 0.052 Uiso 1 1 calc R U . . .
H46B H 0.017614 0.446597 0.755561 0.052 Uiso 1 1 calc R U . . .
H46C H -0.085109 0.470780 0.757816 0.052 Uiso 1 1 calc R U . . .
C24 C 0.3947(2) 0.3486(2) 0.48915(17) 0.0401(8) Uani 1 1 d . . . . .
H24A H 0.410342 0.334846 0.533183 0.060 Uiso 1 1 calc R U . . .
H24B H 0.434922 0.389377 0.478239 0.060 Uiso 1 1 calc R U . . .
H24C H 0.401524 0.303846 0.462914 0.060 Uiso 1 1 calc R U . . .
C34 C 0.4715(2) 0.23595(19) 0.89386(16) 0.0359(8) Uani 1 1 d . . . . .
H34A H 0.481671 0.229357 0.939291 0.054 Uiso 1 1 calc R U . . .
H34B H 0.490841 0.189817 0.873513 0.054 Uiso 1 1 calc R U . . .
H34C H 0.407282 0.244805 0.880659 0.054 Uiso 1 1 calc R U . . .
C51 C 0.0712(2) 0.35623(18) 0.93485(17) 0.0380(8) Uani 1 1 d . . . . .
H51A H 0.081016 0.301299 0.941181 0.057 Uiso 1 1 calc R U . . .
H51B H 0.008447 0.365355 0.917393 0.057 Uiso 1 1 calc R U . . .
H51C H 0.083925 0.382782 0.974956 0.057 Uiso 1 1 calc R U . . .
C49 C 0.2097(2) 0.5286(2) 1.00031(15) 0.0415(9) Uani 1 1 d . . . . .
H49A H 0.212425 0.473541 1.008564 0.062 Uiso 1 1 calc R U . . .
H49B H 0.204115 0.556054 1.039214 0.062 Uiso 1 1 calc R U . . .
H49C H 0.264812 0.544824 0.983832 0.062 Uiso 1 1 calc R U . . .
C33 C 0.5000(2) 0.3778(2) 0.90855(15) 0.0370(8) Uani 1 1 d . . . . .
H33A H 0.437165 0.390882 0.893928 0.055 Uiso 1 1 calc R U . . .
H33B H 0.539273 0.419946 0.899247 0.055 Uiso 1 1 calc R U . . .
H33C H 0.506709 0.368901 0.953734 0.055 Uiso 1 1 calc R U . . .
C36 C 0.4706(2) 0.7649(2) 0.89678(16) 0.0385(8) Uani 1 1 d . . . . .
H36A H 0.510724 0.747960 0.933614 0.058 Uiso 1 1 calc R U . . .
H36B H 0.416023 0.733379 0.892000 0.058 Uiso 1 1 calc R U . . .
H36C H 0.454191 0.818453 0.901977 0.058 Uiso 1 1 calc R U . . .
C43 C 0.6957(2) 0.5904(2) 0.85412(17) 0.0412(9) Uani 1 1 d . . . . .
H43A H 0.703538 0.575394 0.811364 0.062 Uiso 1 1 calc R U . . .
H43B H 0.727961 0.554371 0.883670 0.062 Uiso 1 1 calc R U . . .
H43C H 0.719922 0.641901 0.862383 0.062 Uiso 1 1 calc R U . . .
C31 C 0.5562(3) 0.22805(19) 0.68172(16) 0.0413(9) Uani 1 1 d . . . . .
H31A H 0.501201 0.252543 0.661614 0.062 Uiso 1 1 calc R U . . .
H31B H 0.560248 0.176090 0.665438 0.062 Uiso 1 1 calc R U . . .
H31C H 0.608831 0.257578 0.672887 0.062 Uiso 1 1 calc R U . . .
C40 C 0.5796(3) 0.58868(18) 0.69558(16) 0.0365(8) Uani 1 1 d . . . . .
H40A H 0.517630 0.579554 0.676396 0.055 Uiso 1 1 calc R U . . .
H40B H 0.599289 0.546315 0.723677 0.055 Uiso 1 1 calc R U . . .
H40C H 0.619343 0.592397 0.662862 0.055 Uiso 1 1 calc R U . . .
C22 C 0.1265(2) 0.5692(2) 0.52881(17) 0.0421(9) Uani 1 1 d . . . . .
H22A H 0.155964 0.611151 0.509119 0.063 Uiso 1 1 calc R U . . .
H22B H 0.145147 0.569995 0.573988 0.063 Uiso 1 1 calc R U . . .
H22C H 0.060992 0.575256 0.520545 0.063 Uiso 1 1 calc R U . . .
C27 C 0.7102(2) 0.3769(2) 0.84290(16) 0.0400(8) Uani 1 1 d . . . . .
H27A H 0.730942 0.323734 0.844881 0.060 Uiso 1 1 calc R U . . .
H27B H 0.684875 0.389615 0.881379 0.060 Uiso 1 1 calc R U . . .
H27C H 0.761052 0.410763 0.838345 0.060 Uiso 1 1 calc R U . . .
C39 C 0.5583(3) 0.73030(19) 0.68781(17) 0.0408(9) Uani 1 1 d . . . . .
H39A H 0.601708 0.733374 0.657396 0.061 Uiso 1 1 calc R U . . .
H39B H 0.559509 0.778063 0.711574 0.061 Uiso 1 1 calc R U . . .
H39C H 0.497729 0.722119 0.665819 0.061 Uiso 1 1 calc R U . . .
C30 C 0.6358(3) 0.1814(2) 0.78414(19) 0.0455(9) Uani 1 1 d . . . . .
H30A H 0.691011 0.207535 0.775784 0.068 Uiso 1 1 calc R U . . .
H30B H 0.635547 0.129273 0.767619 0.068 Uiso 1 1 calc R U . . .
H30C H 0.633429 0.179657 0.829298 0.068 Uiso 1 1 calc R U . . .
C21 C 0.1252(2) 0.4922(2) 0.43080(14) 0.0408(8) Uani 1 1 d . . . . .
H21A H 0.060942 0.504620 0.422076 0.061 Uiso 1 1 calc R U . . .
H21B H 0.135987 0.441396 0.414279 0.061 Uiso 1 1 calc R U . . .
H21C H 0.160385 0.530150 0.410829 0.061 Uiso 1 1 calc R U . . .
C48 C 0.1213(3) 0.6328(2) 0.94396(19) 0.0439(9) Uani 1 1 d . . . . .
C37 C 0.6115(3) 0.7963(2) 0.8497(2) 0.0595(12) Uani 1 1 d . . . . .
H37A H 0.603494 0.849959 0.860527 0.089 Uiso 1 1 calc R U . . .
H37B H 0.640841 0.793209 0.811598 0.089 Uiso 1 1 calc R U . . .
H37C H 0.649165 0.770740 0.883981 0.089 Uiso 1 1 calc R U . . .
H48A H 0.180(3) 0.654(2) 0.9340(18) 0.053(12) Uiso 1 1 d . . . . .
H48B H 0.109(2) 0.6604(18) 0.9822(16) 0.029(9) Uiso 1 1 d . . . . .
H48C H 0.070(3) 0.642(2) 0.916(2) 0.053(13) Uiso 1 1 d . . . . .

loop_
_atom_site_aniso_label
_atom_site_aniso_U_11
_atom_site_aniso_U_22
_atom_site_aniso_U_33
_atom_site_aniso_U_23
_atom_site_aniso_U_13
_atom_site_aniso_U_12
Pr1 0.01594(6) 0.01668(7) 0.01691(6) -0.00061(6) 0.00262(4) 0.00013(6)
K1 0.0437(4) 0.0216(3) 0.0290(3) -0.0007(3) 0.0109(3) 0.0026(3)
Si2 0.0168(4) 0.0183(3) 0.0191(4) 0.0010(3) 0.0007(3) 0.0014(3)
Si1 0.0232(4) 0.0223(4) 0.0154(3) 0.0011(3) 0.0017(3) 0.0014(3)
Si4 0.0158(3) 0.0198(3) 0.0198(3) 0.0000(3) 0.0055(3) -0.0011(3)
Si3 0.0161(4) 0.0188(4) 0.0223(4) -0.0025(3) 0.0045(3) -0.0014(3)
C5 0.0224(14) 0.0173(12) 0.0168(13) 0.0015(10) 0.0035(11) 0.0011(10)
C14 0.0181(13) 0.0222(13) 0.0181(13) 0.0015(10) 0.0001(11) 0.0050(10)
C6 0.0184(13) 0.0173(12) 0.0190(13) 0.0004(10) 0.0004(10) 0.0028(10)
C7 0.0134(12) 0.0226(13) 0.0217(13) -0.0004(10) 0.0041(10) 0.0010(10)
C13 0.0161(13) 0.0207(12) 0.0216(13) -0.0010(10) 0.0048(11) 0.0003(9)
C8 0.0184(13) 0.0253(13) 0.0158(12) 0.0009(10) 0.0065(10) -0.0004(10)
C12 0.0158(12) 0.0191(12) 0.0177(12) 0.0003(10) 0.0038(10) 0.0001(10)
C4 0.0202(13) 0.0157(12) 0.0227(13) 0.0006(10) 0.0070(11) -0.0029(10)
C9 0.0171(13) 0.0173(12) 0.0216(13) -0.0025(10) 0.0053(11) -0.0016(10)
C3 0.0154(13) 0.0197(13) 0.0240(14) -0.0035(11) 0.0037(11) -0.0041(10)
C1 0.0204(13) 0.0185(12) 0.0170(12) -0.0008(10) 0.0015(10) 0.0007(10)
C11 0.0187(13) 0.0219(12) 0.0164(12) -0.0006(10) 0.0047(10) 0.0010(10)
C15 0.0231(14) 0.0209(13) 0.0150(12) 0.0034(10) 0.0019(11) 0.0029(10)
C16 0.0189(13) 0.0188(12) 0.0214(13) 0.0000(10) 0.0072(11) -0.0019(10)
C47 0.0266(15) 0.0274(15) 0.0204(13) -0.0045(11) 0.0080(12) -0.0049(12)
C10 0.0172(13) 0.0229(13) 0.0196(13) -0.0010(10) 0.0034(11) -0.0013(10)
C41 0.0193(14) 0.0296(15) 0.0240(14) 0.0012(12) 0.0036(11) 0.0028(11)
C2 0.0194(13) 0.0208(13) 0.0202(13) -0.0027(10) -0.0009(11) -0.0019(10)
C23 0.0382(18) 0.0284(15) 0.0189(14) -0.0018(12) 0.0036(13) 0.0002(13)
C32 0.0241(15) 0.0326(16) 0.0209(14) 0.0072(12) -0.0008(12) -0.0024(12)
C17 0.0303(16) 0.0285(14) 0.0172(13) 0.0029(11) 0.0061(12) 0.0017(12)
C26 0.0230(14) 0.0246(14) 0.0230(14) 0.0010(11) 0.0028(12) -0.0009(11)
C20 0.0265(14) 0.0324(15) 0.0224(13) 0.0031(13) -0.0025(11) 0.0033(13)
C44 0.0147(11) 0.0267(13) 0.0286(14) -0.0005(12) 0.0038(10) -0.0006(11)
C50 0.0282(16) 0.0226(14) 0.0267(15) 0.0032(11) 0.0114(13) 0.0007(11)
C19 0.0368(18) 0.0286(16) 0.0351(17) -0.0031(13) 0.0111(15) -0.0046(13)
C35 0.0289(17) 0.0220(14) 0.0420(19) -0.0084(13) 0.0037(14) 0.0020(12)
C52 0.0348(18) 0.0316(16) 0.0300(16) 0.0056(13) 0.0063(14) 0.0065(13)
C38 0.0234(15) 0.0248(14) 0.0281(15) 0.0011(12) 0.0086(12) -0.0042(11)
C45 0.0187(14) 0.051(2) 0.0434(18) 0.0075(16) 0.0095(13) 0.0025(14)
C28 0.0209(15) 0.0430(18) 0.0317(17) 0.0031(14) 0.0071(13) -0.0024(13)
C29 0.0300(17) 0.0208(14) 0.0363(17) -0.0004(12) 0.0019(13) 0.0010(12)
C18 0.055(2) 0.0409(19) 0.0248(16) 0.0097(14) 0.0091(16) -0.0079(16)
C42 0.0245(16) 0.049(2) 0.0254(15) 0.0016(14) -0.0013(13) 0.0044(14)
C25 0.048(2) 0.0289(17) 0.0400(19) -0.0073(14) 0.0008(16) -0.0041(15)
C46 0.0280(17) 0.0338(17) 0.0396(19) -0.0024(14) -0.0044(14) -0.0079(13)
C24 0.044(2) 0.0357(18) 0.042(2) -0.0103(15) 0.0113(17) 0.0076(15)
C34 0.034(2) 0.0416(19) 0.0305(18) 0.0130(14) 0.0002(15) -0.0046(14)
C51 0.044(2) 0.0270(16) 0.047(2) 0.0119(14) 0.0206(17) -0.0001(14)
C49 0.0335(18) 0.070(3) 0.0220(15) -0.0084(16) 0.0058(14) -0.0045(17)
C33 0.046(2) 0.0439(19) 0.0227(15) -0.0055(14) 0.0102(15) -0.0057(16)
C36 0.038(2) 0.0400(19) 0.0373(19) -0.0154(15) 0.0016(16) 0.0101(15)
C43 0.0228(17) 0.062(2) 0.0391(19) 0.0081(17) 0.0056(15) 0.0111(16)
C31 0.057(2) 0.0308(17) 0.0361(19) -0.0143(15) 0.0050(17) 0.0021(16)
C40 0.048(2) 0.0317(17) 0.0328(17) -0.0012(14) 0.0181(16) 0.0040(15)
C22 0.0326(19) 0.050(2) 0.042(2) -0.0078(17) -0.0023(16) 0.0140(16)
C27 0.0264(17) 0.056(2) 0.0357(19) -0.0001(16) -0.0035(15) -0.0139(16)
C39 0.047(2) 0.0331(18) 0.046(2) 0.0123(15) 0.0213(18) -0.0028(15)
C30 0.045(2) 0.0317(18) 0.059(2) 0.0020(17) 0.0047(19) 0.0148(16)
C21 0.0422(18) 0.050(2) 0.0274(15) 0.0042(16) -0.0075(14) 0.0065(17)
C48 0.066(3) 0.0302(18) 0.037(2) -0.0077(15) 0.011(2) -0.0054(18)
C37 0.053(3) 0.043(2) 0.084(3) -0.028(2) 0.017(2) -0.0272(19)

loop_
_atom_type_symbol
_atom_type_description
_atom_type_scat_dispersion_real
_atom_type_scat_dispersion_imag
_atom_type_scat_source
C C 0.0033 0.0016 'International Tables Vol C Tables 4.2.6.8 and 6.1.1.4'
H H 0.0000 0.0000 'International Tables Vol C Tables 4.2.6.8 and 6.1.1.4'
K K 0.2009 0.2494 'International Tables Vol C Tables 4.2.6.8 and 6.1.1.4'
Pr Pr -0.2180 2.8214 'International Tables Vol C Tables 4.2.6.8 and 6.1.1.4'
Si Si 0.0817 0.0704 'International Tables Vol C Tables 4.2.6.8 and 6.1.1.4'

loop_
_exptl_crystal_face_index_h
_exptl_crystal_face_index_k
_exptl_crystal_face_index_l
_exptl_crystal_face_perp_dist
-2 3 -1 0.0400
2 -3 1 0.1200
-5 -5 -6 0.0560
4 4 1 0.1170
1 1 -5 0.1110
-1 -1 7 0.1300
2 -2 -3 0.1200
-1 1 1 0.0740
-3 -3 4 0.1180
2 2 -3 0.1190

loop_
_geom_angle_atom_site_label_1
_geom_angle_atom_site_label_2
_geom_angle_atom_site_label_3
_geom_angle
_geom_angle_site_symmetry_1
_geom_angle_site_symmetry_3
_geom_angle_publ_flag
C5 Pr1 K1 138.05(5) . 2_556 ?
C5 Pr1 C6 29.54(8) . . ?
C5 Pr1 C13 120.80(8) . . ?
C5 Pr1 C12 101.35(7) . . ?
C5 Pr1 C9 125.72(8) . . ?
C5 Pr1 C1 84.51(8) . . ?
C5 Pr1 C15 176.81(8) . . ?
C5 Pr1 C16 153.20(8) . . ?
C14 Pr1 K1 39.71(6) . 2_556 ?
C14 Pr1 C5 147.29(8) . . ?
C14 Pr1 C6 173.73(8) . . ?
C14 Pr1 C13 29.53(8) . . ?
C14 Pr1 C12 56.32(8) . . ?
C14 Pr1 C9 76.21(8) . . ?
C14 Pr1 C1 97.69(8) . . ?
C14 Pr1 C11 75.54(8) . . ?
C14 Pr1 C15 29.53(8) . . ?
C14 Pr1 C16 55.90(8) . . ?
C14 Pr1 C2 89.31(8) . . ?
C6 Pr1 K1 146.19(5) . 2_556 ?
C6 Pr1 C12 125.45(7) . . ?
C7 Pr1 K1 149.67(6) . 2_556 ?
C7 Pr1 C5 56.08(8) . . ?
C7 Pr1 C14 148.87(8) . . ?
C7 Pr1 C6 29.54(8) . . ?
C7 Pr1 C13 169.68(8) . . ?
C7 Pr1 C12 154.79(8) . . ?
C7 Pr1 C9 105.69(8) . . ?
C7 Pr1 C1 57.26(8) . . ?
C7 Pr1 C11 132.34(8) . . ?
C7 Pr1 C15 126.74(8) . . ?
C7 Pr1 C16 111.37(8) . . ?
C7 Pr1 C10 114.24(8) . . ?
C7 Pr1 C2 76.66(8) . . ?
C13 Pr1 K1 39.94(6) . 2_556 ?
C13 Pr1 C6 149.82(8) . . ?
C13 Pr1 C12 29.47(7) . . ?
C13 Pr1 C9 84.13(8) . . ?
C13 Pr1 C1 113.81(8) . . ?
C13 Pr1 C16 75.62(8) . . ?
C8 Pr1 K1 144.49(6) . 2_556 ?
C8 Pr1 C5 76.16(8) . . ?
C8 Pr1 C14 120.07(8) . . ?
C8 Pr1 C6 56.73(8) . . ?
C8 Pr1 C7 30.04(8) . . ?
C8 Pr1 C13 142.60(8) . . ?
C8 Pr1 C12 167.64(8) . . ?
C8 Pr1 C9 114.12(8) . . ?
C8 Pr1 C1 29.91(8) . . ?
C8 Pr1 C11 161.52(8) . . ?
C8 Pr1 C15 105.79(8) . . ?
C8 Pr1 C16 104.00(8) . . ?
C8 Pr1 C10 135.57(8) . . ?
C8 Pr1 C2 56.36(8) . . ?
C12 Pr1 K1 41.78(5) . 2_556 ?
C4 Pr1 K1 129.31(6) . 2_556 ?
C4 Pr1 C5 29.82(8) . . ?
C4 Pr1 C14 118.67(8) . . ?
C4 Pr1 C6 56.86(8) . . ?
C4 Pr1 C7 76.74(8) . . ?
C4 Pr1 C13 96.78(8) . . ?
C4 Pr1 C8 84.55(8) . . ?
C4 Pr1 C12 87.59(8) . . ?
C4 Pr1 C9 147.51(8) . . ?
C4 Pr1 C1 77.47(8) . . ?
C4 Pr1 C11 96.61(8) . . ?
C4 Pr1 C15 147.26(8) . . ?
C4 Pr1 C16 171.33(8) . . ?
C4 Pr1 C10 118.84(8) . . ?
C4 Pr1 C2 57.18(8) . . ?
C9 Pr1 K1 44.19(5) . 2_556 ?
C9 Pr1 C6 109.92(8) . . ?
C9 Pr1 C12 77.33(7) . . ?
C3 Pr1 K1 125.53(6) . 2_556 ?
C3 Pr1 C5 57.14(8) . . ?
C3 Pr1 C14 96.79(8) . . ?
C3 Pr1 C6 77.35(8) . . ?
C3 Pr1 C7 84.78(8) . . ?
C3 Pr1 C13 85.65(8) . . ?
C3 Pr1 C8 76.77(8) . . ?
C3 Pr1 C12 91.66(8) . . ?
C3 Pr1 C4 30.45(8) . . ?
C3 Pr1 C9 168.92(8) . . ?
C3 Pr1 C1 56.97(8) . . ?
C3 Pr1 C11 113.05(8) . . ?
C3 Pr1 C15 120.58(8) . . ?
C3 Pr1 C16 149.59(8) . . ?
C3 Pr1 C10 141.98(8) . . ?
C3 Pr1 C2 29.83(8) . . ?
C1 Pr1 K1 134.83(5) . 2_556 ?
C1 Pr1 C6 77.29(8) . . ?
C1 Pr1 C12 138.50(8) . . ?
C1 Pr1 C9 131.83(8) . . ?
C11 Pr1 K1 42.61(6) . 2_556 ?
C11 Pr1 C5 95.69(8) . . ?
C11 Pr1 C6 108.69(8) . . ?
C11 Pr1 C13 55.73(8) . . ?
C11 Pr1 C12 29.45(8) . . ?
C11 Pr1 C9 57.20(8) . . ?
C11 Pr1 C1 167.74(8) . . ?
C11 Pr1 C15 83.16(8) . . ?
C11 Pr1 C16 75.75(8) . . ?
C15 Pr1 K1 40.60(5) . 2_556 ?
C15 Pr1 C6 153.62(8) . . ?
C15 Pr1 C13 56.14(8) . . ?
C15 Pr1 C12 76.20(7) . . ?
C15 Pr1 C9 56.01(8) . . ?
C15 Pr1 C1 95.98(8) . . ?
C15 Pr1 C16 29.25(8) . . ?
C16 Pr1 K1 42.03(5) . 2_556 ?
C16 Pr1 C6 129.12(8) . . ?
C16 Pr1 C12 83.75(7) . . ?
C16 Pr1 C9 29.24(8) . . ?
C16 Pr1 C1 109.22(8) . . ?
C10 Pr1 K1 43.55(6) . 2_556 ?
C10 Pr1 C5 105.00(8) . . ?
C10 Pr1 C14 83.26(8) . . ?
C10 Pr1 C6 102.73(8) . . ?
C10 Pr1 C13 75.86(8) . . ?
C10 Pr1 C12 56.77(8) . . ?
C10 Pr1 C9 29.90(7) . . ?
C10 Pr1 C1 160.97(8) . . ?
C10 Pr1 C11 30.05(8) . . ?
C10 Pr1 C15 75.46(8) . . ?
C10 Pr1 C16 55.73(8) . . ?
C10 Pr1 C2 168.07(8) . . ?
C2 Pr1 K1 128.24(6) . 2_556 ?
C2 Pr1 C5 76.54(8) . . ?
C2 Pr1 C6 84.48(8) . . ?
C2 Pr1 C13 93.10(8) . . ?
C2 Pr1 C12 111.30(8) . . ?
C2 Pr1 C9 155.30(8) . . ?
C2 Pr1 C1 29.64(8) . . ?
C2 Pr1 C11 138.60(8) . . ?
C2 Pr1 C15 102.35(8) . . ?
C2 Pr1 C16 126.47(8) . . ?
C5 K1 C9 117.49(7) . 2_546 ?
C5 K1 C10 142.21(7) . 2_546 ?
C5 K1 C48 124.39(10) . 2_546 ?
C14 K1 C5 84.29(7) 2_546 . ?
C14 K1 C13 26.97(7) 2_546 2_546 ?
C14 K1 C12 51.02(7) 2_546 2_546 ?
C14 K1 C9 66.61(7) 2_546 2_546 ?
C14 K1 C3 119.73(7) 2_546 . ?
C14 K1 C11 66.18(7) 2_546 2_546 ?
C14 K1 C15 26.79(7) 2_546 2_546 ?
C14 K1 C16 50.07(7) 2_546 2_546 ?
C14 K1 C10 71.76(7) 2_546 2_546 ?
C14 K1 C48 105.25(8) 2_546 2_546 ?
C13 K1 C5 103.91(7) 2_546 . ?
C13 K1 C12 26.96(7) 2_546 2_546 ?
C13 K1 C9 73.60(7) 2_546 2_546 ?
C13 K1 C3 146.37(8) 2_546 . ?
C13 K1 C11 49.46(7) 2_546 2_546 ?
C13 K1 C15 50.91(7) 2_546 2_546 ?
C13 K1 C16 67.58(7) 2_546 2_546 ?
C13 K1 C10 66.02(7) 2_546 2_546 ?
C13 K1 C48 78.91(8) 2_546 2_546 ?
C12 K1 C5 130.53(7) 2_546 . ?
C12 K1 C9 67.79(7) 2_546 2_546 ?
C12 K1 C11 26.29(7) 2_546 2_546 ?
C12 K1 C16 74.36(7) 2_546 2_546 ?
C12 K1 C10 49.77(7) 2_546 2_546 ?
C12 K1 C48 62.35(8) 2_546 2_546 ?
C4 K1 C5 26.44(7) . . ?
C4 K1 C14 94.87(8) . 2_546 ?
C4 K1 C13 120.21(8) . 2_546 ?
C4 K1 C12 145.88(8) . 2_546 ?
C4 K1 C9 100.19(7) . 2_546 ?
C4 K1 C3 27.19(7) . . ?
C4 K1 C11 148.04(7) . 2_546 ?
C4 K1 C15 79.55(7) . 2_546 ?
C4 K1 C16 82.25(7) . 2_546 ?
C4 K1 C10 125.75(7) . 2_546 ?
C4 K1 C48 142.79(9) . 2_546 ?
C9 K1 C48 116.39(9) 2_546 2_546 ?
C3 K1 C5 49.43(7) . . ?
C3 K1 C12 165.86(7) . 2_546 ?
C3 K1 C9 99.21(7) . 2_546 ?
C3 K1 C11 145.38(7) . 2_546 ?
C3 K1 C16 91.51(7) . 2_546 ?
C3 K1 C10 119.77(7) . 2_546 ?
C3 K1 C48 131.08(8) . 2_546 ?
C11 K1 C5 150.37(7) 2_546 . ?
C11 K1 C9 49.40(7) 2_546 2_546 ?
C11 K1 C10 25.92(6) 2_546 2_546 ?
C11 K1 C48 69.07(8) 2_546 2_546 ?
C15 K1 C5 80.10(7) 2_546 . ?
C15 K1 C12 68.44(7) 2_546 2_546 ?
C15 K1 C9 49.30(7) 2_546 2_546 ?
C15 K1 C3 99.10(7) 2_546 . ?
C15 K1 C11 72.45(7) 2_546 2_546 ?
C15 K1 C16 26.30(7) 2_546 2_546 ?
C15 K1 C10 65.27(7) 2_546 2_546 ?
C15 K1 C48 129.33(8) 2_546 2_546 ?
C16 K1 C5 93.87(7) 2_546 . ?
C16 K1 C9 25.72(7) 2_546 2_546 ?
C16 K1 C11 65.82(7) 2_546 2_546 ?
C16 K1 C10 48.35(7) 2_546 2_546 ?
C16 K1 C48 134.47(8) 2_546 2_546 ?
C10 K1 C9 25.80(6) 2_546 2_546 ?
C10 K1 C48 90.60(9) 2_546 2_546 ?
C6 Si2 C32 113.74(13) . . ?
C6 Si2 C26 111.92(12) . . ?
C6 Si2 C29 106.44(13) . . ?
C32 Si2 C26 105.92(13) . . ?
C29 Si2 C32 107.42(14) . . ?
C29 Si2 C26 111.39(14) . . ?
C1 Si1 C23 106.70(12) . . ?
C1 Si1 C17 110.32(12) . . ?
C1 Si1 C20 111.79(12) . . ?
C23 Si1 C17 107.70(13) . . ?
C20 Si1 C23 106.35(14) . . ?
C20 Si1 C17 113.58(14) . . ?
C12 Si4 C47 109.90(12) . . ?
C12 Si4 C44 107.79(12) . . ?
C12 Si4 C50 114.66(12) . . ?
C47 Si4 C44 105.98(13) . . ?
C50 Si4 C47 110.01(13) . . ?
C50 Si4 C44 108.09(13) . . ?
C9 Si3 C41 110.22(13) . . ?
C9 Si3 C35 107.74(13) . . ?
C9 Si3 C38 113.43(13) . . ?
C41 Si3 C35 112.32(14) . . ?
C41 Si3 C38 106.41(13) . . ?
C35 Si3 C38 106.76(14) . . ?
Pr1 C5 K1 118.24(9) . . ?
Pr1 C5 H5 134.3 . . ?
K1 C5 H5 103.0 . . ?
C6 C5 Pr1 77.57(15) . . ?
C6 C5 K1 104.54(16) . . ?
C6 C5 H5 111.7 . . ?
C4 C5 Pr1 72.44(15) . . ?
C4 C5 K1 65.30(14) . . ?
C4 C5 H5 111.7 . . ?
C4 C5 C6 136.5(3) . . ?
Pr1 C14 K1 104.71(9) . 2_556 ?
Pr1 C14 H14 129.4 . . ?
K1 C14 H14 125.9 2_556 . ?
C13 C14 Pr1 76.37(15) . . ?
C13 C14 K1 76.66(16) . 2_556 ?
C13 C14 H14 111.9 . . ?
C15 C14 Pr1 76.20(15) . . ?
C15 C14 K1 78.02(16) . 2_556 ?
C15 C14 H14 111.9 . . ?
C15 C14 C13 136.1(3) . . ?
Si2 C6 Pr1 143.81(13) . . ?
C5 C6 Pr1 72.89(15) . . ?
C5 C6 Si2 114.24(19) . . ?
C7 C6 Pr1 71.65(14) . . ?
C7 C6 Si2 114.85(19) . . ?
C7 C6 C5 130.5(2) . . ?
Pr1 C7 H7 128.8 . . ?
C6 C7 Pr1 78.81(15) . . ?
C6 C7 H7 111.5 . . ?
C8 C7 Pr1 74.66(15) . . ?
C8 C7 C6 137.1(2) . . ?
C8 C7 H7 111.5 . . ?
Pr1 C13 K1 103.90(8) . 2_556 ?
Pr1 C13 H13 131.6 . . ?
K1 C13 H13 124.4 2_556 . ?
C14 C13 Pr1 74.10(15) . . ?
C14 C13 K1 76.38(16) . 2_556 ?
C14 C13 H13 111.7 . . ?
C14 C13 C12 136.6(3) . . ?
C12 C13 Pr1 77.44(15) . . ?
C12 C13 K1 79.48(15) . 2_556 ?
C12 C13 H13 111.7 . . ?
Pr1 C8 H8 130.0 . . ?
C7 C8 Pr1 75.30(15) . . ?
C7 C8 H8 111.1 . . ?
C7 C8 C1 137.9(2) . . ?
C1 C8 Pr1 77.96(15) . . ?
C1 C8 H8 111.1 . . ?
Pr1 C12 K1 100.68(8) . 2_556 ?
Si4 C12 Pr1 139.80(12) . . ?
Si4 C12 K1 119.50(11) . 2_556 ?
C13 C12 Pr1 73.08(14) . . ?
C13 C12 K1 73.56(15) . 2_556 ?
C13 C12 Si4 115.21(19) . . ?
C11 C12 Pr1 72.21(14) . . ?
C11 C12 K1 79.00(15) . 2_556 ?
C11 C12 Si4 114.44(19) . . ?
C11 C12 C13 130.2(2) . . ?
Pr1 C4 K1 132.01(10) . . ?
Pr1 C4 H4 128.9 . . ?
K1 C4 H4 99.0 . . ?
C5 C4 Pr1 77.74(15) . . ?
C5 C4 K1 88.25(16) . . ?
C5 C4 H4 112.3 . . ?
C5 C4 C3 135.4(2) . . ?
C3 C4 Pr1 74.71(15) . . ?
C3 C4 K1 84.96(16) . . ?
C3 C4 H4 112.3 . . ?
Pr1 C9 K1 98.36(8) . 2_556 ?
Si3 C9 Pr1 138.39(12) . . ?
Si3 C9 K1 123.22(11) . 2_556 ?
C16 C9 Pr1 74.83(15) . . ?
C16 C9 K1 73.11(15) . 2_556 ?
C16 C9 Si3 113.21(19) . . ?
C16 C9 C10 130.7(2) . . ?
C10 C9 Pr1 72.49(15) . . ?
C10 C9 K1 76.32(15) . 2_556 ?
C10 C9 Si3 115.8(2) . . ?
Pr1 C3 K1 123.07(10) . . ?
Pr1 C3 H3 129.5 . . ?
K1 C3 H3 104.3 . . ?
C4 C3 Pr1 74.84(15) . . ?
C4 C3 K1 67.85(15) . . ?
C4 C3 H3 112.4 . . ?
C2 C3 Pr1 77.14(15) . . ?
C2 C3 K1 100.88(17) . . ?
C2 C3 C4 135.3(3) . . ?
C2 C3 H3 112.4 . . ?
Si1 C1 Pr1 143.83(13) . . ?
C8 C1 Pr1 72.13(15) . . ?
C8 C1 Si1 113.60(19) . . ?
C2 C1 Pr1 73.14(15) . . ?
C2 C1 Si1 115.5(2) . . ?
C2 C1 C8 130.4(3) . . ?
Pr1 C11 K1 101.12(8) . 2_556 ?
Pr1 C11 H11 130.1 . . ?
K1 C11 H11 128.7 2_556 . ?
C12 C11 Pr1 78.33(15) . . ?
C12 C11 K1 74.71(15) . 2_556 ?
C12 C11 H11 111.4 . . ?
C12 C11 C10 137.2(3) . . ?
C10 C11 Pr1 74.45(15) . . ?
C10 C11 K1 78.88(15) . 2_556 ?
C10 C11 H11 111.4 . . ?
Pr1 C15 K1 103.18(8) . 2_556 ?
Pr1 C15 H15 131.7 . . ?
K1 C15 H15 125.1 2_556 . ?
C14 C15 Pr1 74.28(15) . . ?
C14 C15 K1 75.19(15) . 2_556 ?
C14 C15 H15 112.5 . . ?
C16 C15 Pr1 76.21(15) . . ?
C16 C15 K1 79.37(16) . 2_556 ?
C16 C15 C14 135.0(3) . . ?
C16 C15 H15 112.5 . . ?
Pr1 C16 K1 101.10(8) . 2_556 ?
Pr1 C16 H16 133.7 . . ?
K1 C16 H16 125.1 2_556 . ?
C9 C16 Pr1 75.93(15) . . ?
C9 C16 K1 81.16(15) . 2_556 ?
C9 C16 H16 111.6 . . ?
C15 C16 Pr1 74.55(15) . . ?
C15 C16 K1 74.33(15) . 2_556 ?
C15 C16 C9 136.7(3) . . ?
C15 C16 H16 111.6 . . ?
Si4 C47 H47 106.1 . . ?
C49 C47 Si4 117.0(2) . . ?
C49 C47 H47 106.1 . . ?
C48 C47 Si4 112.4(2) . . ?
C48 C47 H47 106.1 . . ?
C48 C47 C49 108.4(3) . . ?
Pr1 C10 K1 100.26(9) . 2_556 ?
Pr1 C10 H10 129.8 . . ?
K1 C10 H10 129.9 2_556 . ?
C9 C10 Pr1 77.62(15) . . ?
C9 C10 K1 77.88(15) . 2_556 ?
C9 C10 H10 111.3 . . ?
C11 C10 Pr1 75.49(15) . . ?
C11 C10 K1 75.20(15) . 2_556 ?
C11 C10 C9 137.4(3) . . ?
C11 C10 H10 111.3 . . ?
Si3 C41 H41 106.2 . . ?
C42 C41 Si3 115.6(2) . . ?
C42 C41 H41 106.2 . . ?
C43 C41 Si3 113.9(2) . . ?
C43 C41 H41 106.2 . . ?
C43 C41 C42 108.2(3) . . ?
Pr1 C2 H2 134.0 . . ?
C3 C2 Pr1 73.02(15) . . ?
C3 C2 C1 136.6(3) . . ?
C3 C2 H2 111.7 . . ?
C1 C2 Pr1 77.22(15) . . ?
C1 C2 H2 111.7 . . ?
Si1 C23 H23 107.1 . . ?
C25 C23 Si1 111.5(2) . . ?
C25 C23 H23 107.1 . . ?
C24 C23 Si1 113.4(2) . . ?
C24 C23 H23 107.1 . . ?
C24 C23 C25 110.3(3) . . ?
Si2 C32 H32 104.5 . . ?
C34 C32 Si2 118.7(2) . . ?
C34 C32 H32 104.5 . . ?
C33 C32 Si2 112.6(2) . . ?
C33 C32 H32 104.5 . . ?
C33 C32 C34 110.6(3) . . ?
Si1 C17 H17 106.1 . . ?
C19 C17 Si1 114.5(2) . . ?
C19 C17 H17 106.1 . . ?
C19 C17 C18 109.9(3) . . ?
C18 C17 Si1 113.6(2) . . ?
C18 C17 H17 106.1 . . ?
Si2 C26 H26 106.2 . . ?
C28 C26 Si2 117.5(2) . . ?
C28 C26 H26 106.2 . . ?
C28 C26 C27 106.6(3) . . ?
C27 C26 Si2 113.3(2) . . ?
C27 C26 H26 106.2 . . ?
Si1 C20 H20 106.0 . . ?
C22 C20 Si1 114.5(2) . . ?
C22 C20 H20 106.0 . . ?
C22 C20 C21 109.4(3) . . ?
C21 C20 Si1 114.1(2) . . ?
C21 C20 H20 106.0 . . ?
Si4 C44 H44 106.0 . . ?
C45 C44 Si4 115.0(2) . . ?
C45 C44 H44 106.0 . . ?
C45 C44 C46 109.5(2) . . ?
C46 C44 Si4 113.6(2) . . ?
C46 C44 H44 106.0 . . ?
Si4 C50 H50 106.0 . . ?
C52 C50 Si4 116.6(2) . . ?
C52 C50 H50 106.0 . . ?
C52 C50 C51 109.5(3) . . ?
C51 C50 Si4 112.0(2) . . ?
C51 C50 H50 106.0 . . ?
C17 C19 H19A 109.5 . . ?
C17 C19 H19B 109.5 . . ?
C17 C19 H19C 109.5 . . ?
H19A C19 H19B 109.5 . . ?
H19A C19 H19C 109.5 . . ?
H19B C19 H19C 109.5 . . ?
Si3 C35 H35 105.7 . . ?
C36 C35 Si3 115.7(2) . . ?
C36 C35 H35 105.7 . . ?
C36 C35 C37 109.8(3) . . ?
C37 C35 Si3 113.3(2) . . ?
C37 C35 H35 105.7 . . ?
C50 C52 H52A 109.5 . . ?
C50 C52 H52B 109.5 . . ?
C50 C52 H52C 109.5 . . ?
H52A C52 H52B 109.5 . . ?
H52A C52 H52C 109.5 . . ?
H52B C52 H52C 109.5 . . ?
Si3 C38 H38 105.3 . . ?
C40 C38 Si3 112.6(2) . . ?
C40 C38 H38 105.3 . . ?
C40 C38 C39 109.3(3) . . ?
C39 C38 Si3 118.0(2) . . ?
C39 C38 H38 105.3 . . ?
C44 C45 H45A 109.5 . . ?
C44 C45 H45B 109.5 . . ?
C44 C45 H45C 109.5 . . ?
H45A C45 H45B 109.5 . . ?
H45A C45 H45C 109.5 . . ?
H45B C45 H45C 109.5 . . ?
C26 C28 H28A 109.5 . . ?
C26 C28 H28B 109.5 . . ?
C26 C28 H28C 109.5 . . ?
H28A C28 H28B 109.5 . . ?
H28A C28 H28C 109.5 . . ?
H28B C28 H28C 109.5 . . ?
Si2 C29 H29 106.1 . . ?
C31 C29 Si2 113.7(2) . . ?
C31 C29 H29 106.1 . . ?
C31 C29 C30 110.2(3) . . ?
C30 C29 Si2 114.0(2) . . ?
C30 C29 H29 106.1 . . ?
C17 C18 H18A 109.5 . . ?
C17 C18 H18B 109.5 . . ?
C17 C18 H18C 109.5 . . ?
H18A C18 H18B 109.5 . . ?
H18A C18 H18C 109.5 . . ?
H18B C18 H18C 109.5 . . ?
C41 C42 H42A 109.5 . . ?
C41 C42 H42B 109.5 . . ?
C41 C42 H42C 109.5 . . ?
H42A C42 H42B 109.5 . . ?
H42A C42 H42C 109.5 . . ?
H42B C42 H42C 109.5 . . ?
C23 C25 H25A 109.5 . . ?
C23 C25 H25B 109.5 . . ?
C23 C25 H25C 109.5 . . ?
H25A C25 H25B 109.5 . . ?
H25A C25 H25C 109.5 . . ?
H25B C25 H25C 109.5 . . ?
H25C C25 C23 109.5 . . ?
H25C C25 H25A 109.5 . . ?
H25C C25 H25B 109.5 . . ?
H25C C25 H25C 0.0 . . ?
C44 C46 H46A 109.5 . . ?
C44 C46 H46B 109.5 . . ?
C44 C46 H46C 109.5 . . ?
H46A C46 H46B 109.5 . . ?
H46A C46 H46C 109.5 . . ?
H46B C46 H46C 109.5 . . ?
C23 C24 H24A 109.5 . . ?
C23 C24 H24B 109.5 . . ?
C23 C24 H24C 109.5 . . ?
H24A C24 H24B 109.5 . . ?
H24A C24 H24C 109.5 . . ?
H24B C24 H24C 109.5 . . ?
C32 C34 H34A 109.5 . . ?
C32 C34 H34B 109.5 . . ?
C32 C34 H34C 109.5 . . ?
H34A C34 H34B 109.5 . . ?
H34A C34 H34C 109.5 . . ?
H34B C34 H34C 109.5 . . ?
C50 C51 H51A 109.5 . . ?
C50 C51 H51B 109.5 . . ?
C50 C51 H51C 109.5 . . ?
H51A C51 H51B 109.5 . . ?
H51A C51 H51C 109.5 . . ?
H51B C51 H51C 109.5 . . ?
C47 C49 H49A 109.5 . . ?
C47 C49 H49B 109.5 . . ?
C47 C49 H49C 109.5 . . ?
H49A C49 H49B 109.5 . . ?
H49A C49 H49C 109.5 . . ?
H49B C49 H49C 109.5 . . ?
C32 C33 H33A 109.5 . . ?
C32 C33 H33B 109.5 . . ?
C32 C33 H33C 109.5 . . ?
H33A C33 H33B 109.5 . . ?
H33A C33 H33C 109.5 . . ?
H33B C33 H33C 109.5 . . ?
C35 C36 H36A 109.5 . . ?
C35 C36 H36B 109.5 . . ?
C35 C36 H36C 109.5 . . ?
H36A C36 H36B 109.5 . . ?
H36A C36 H36C 109.5 . . ?
H36B C36 H36C 109.5 . . ?
C41 C43 H43A 109.5 . . ?
C41 C43 H43B 109.5 . . ?
C41 C43 H43C 109.5 . . ?
H43A C43 H43B 109.5 . . ?
H43A C43 H43C 109.5 . . ?
H43B C43 H43C 109.5 . . ?
C29 C31 H31A 109.5 . . ?
C29 C31 H31B 109.5 . . ?
C29 C31 H31C 109.5 . . ?
H31A C31 H31B 109.5 . . ?
H31A C31 H31C 109.5 . . ?
H31B C31 H31C 109.5 . . ?
C38 C40 H40A 109.5 . . ?
C38 C40 H40B 109.5 . . ?
C38 C40 H40C 109.5 . . ?
H40A C40 H40B 109.5 . . ?
H40A C40 H40C 109.5 . . ?
H40B C40 H40C 109.5 . . ?
C20 C22 H22A 109.5 . . ?
C20 C22 H22B 109.5 . . ?
C20 C22 H22C 109.5 . . ?
H22A C22 H22B 109.5 . . ?
H22A C22 H22C 109.5 . . ?
H22B C22 H22C 109.5 . . ?
C26 C27 H27A 109.5 . . ?
C26 C27 H27B 109.5 . . ?
C26 C27 H27C 109.5 . . ?
H27A C27 H27B 109.5 . . ?
H27A C27 H27C 109.5 . . ?
H27B C27 H27C 109.5 . . ?
C38 C39 H39A 109.5 . . ?
C38 C39 H39B 109.5 . . ?
C38 C39 H39C 109.5 . . ?
H39A C39 H39B 109.5 . . ?
H39A C39 H39C 109.5 . . ?
H39B C39 H39C 109.5 . . ?
C29 C30 H30A 109.5 . . ?
C29 C30 H30B 109.5 . . ?
C29 C30 H30C 109.5 . . ?
H30A C30 H30B 109.5 . . ?
H30A C30 H30C 109.5 . . ?
H30B C30 H30C 109.5 . . ?
C20 C21 H21A 109.5 . . ?
C20 C21 H21B 109.5 . . ?
C20 C21 H21C 109.5 . . ?
H21A C21 H21B 109.5 . . ?
H21A C21 H21C 109.5 . . ?
H21B C21 H21C 109.5 . . ?
K1 C48 H48A 35(2) 2_556 . ?
K1 C48 H48B 124.5(19) 2_556 . ?
K1 C48 H48C 83(3) 2_556 . ?
C47 C48 K1 116.6(2) . 2_556 ?
C47 C48 H48A 110(2) . . ?
C47 C48 H48B 113.6(19) . . ?
C47 C48 H48C 107(3) . . ?
H48A C48 H48B 105(3) . . ?
H48A C48 H48C 118(3) . . ?
H48B C48 H48C 103(3) . . ?
C35 C37 H37A 109.5 . . ?
C35 C37 H37B 109.5 . . ?
C35 C37 H37C 109.5 . . ?
H37A C37 H37B 109.5 . . ?
H37A C37 H37C 109.5 . . ?
H37B C37 H37C 109.5 . . ?

loop_
_geom_bond_atom_site_label_1
_geom_bond_atom_site_label_2
_geom_bond_distance
_geom_bond_site_symmetry_2
_geom_bond_publ_flag
Pr1 K1 4.5723(7) 2_556 ?
Pr1 C5 2.768(3) . ?
Pr1 C14 2.750(3) . ?
Pr1 C6 2.828(3) . ?
Pr1 C7 2.737(3) . ?
Pr1 C13 2.779(3) . ?
Pr1 C8 2.728(3) . ?
Pr1 C12 2.835(3) . ?
Pr1 C4 2.701(2) . ?
Pr1 C9 2.810(3) . ?
Pr1 C3 2.699(3) . ?
Pr1 C1 2.804(3) . ?
Pr1 C11 2.757(3) . ?
Pr1 C15 2.775(3) . ?
Pr1 C16 2.796(3) . ?
Pr1 C10 2.743(3) . ?
Pr1 C2 2.751(3) . ?
K1 C5 3.162(3) . ?
K1 C14 3.020(3) 2_546 ?
K1 C13 3.024(3) 2_546 ?
K1 C12 3.100(3) 2_546 ?
K1 C4 2.874(3) . ?
K1 C9 3.222(3) 2_546 ?
K1 C3 3.091(3) . ?
K1 C11 3.155(3) 2_546 ?
K1 C15 3.056(3) 2_546 ?
K1 C16 3.120(3) 2_546 ?
K1 C10 3.202(3) 2_546 ?
K1 C48 3.495(4) 2_546 ?
Si2 C6 1.890(3) . ?
Si2 C32 1.904(3) . ?
Si2 C26 1.911(3) . ?
Si2 C29 1.904(3) . ?
Si1 C1 1.895(3) . ?
Si1 C23 1.907(3) . ?
Si1 C17 1.910(3) . ?
Si1 C20 1.903(3) . ?
Si4 C12 1.900(3) . ?
Si4 C47 1.904(3) . ?
Si4 C44 1.911(3) . ?
Si4 C50 1.903(3) . ?
Si3 C9 1.887(3) . ?
Si3 C41 1.902(3) . ?
Si3 C35 1.902(3) . ?
Si3 C38 1.913(3) . ?
C5 H5 0.9500 . ?
C5 C6 1.428(4) . ?
C5 C4 1.409(4) . ?
C14 H14 0.9500 . ?
C14 C13 1.409(4) . ?
C14 C15 1.408(4) . ?
C6 C7 1.422(4) . ?
C7 H7 0.9500 . ?
C7 C8 1.416(4) . ?
C13 H13 0.9500 . ?
C13 C12 1.429(4) . ?
C8 H8 0.9500 . ?
C8 C1 1.429(4) . ?
C12 C11 1.424(4) . ?
C4 H4 0.9500 . ?
C4 C3 1.418(4) . ?
C9 C16 1.415(4) . ?
C9 C10 1.434(4) . ?
C3 H3 0.9500 . ?
C3 C2 1.404(4) . ?
C1 C2 1.422(4) . ?
C11 H11 0.9500 . ?
C11 C10 1.426(4) . ?
C15 H15 0.9500 . ?
C15 C16 1.406(4) . ?
C16 H16 0.9500 . ?
C47 H47 1.0000 . ?
C47 C49 1.530(4) . ?
C47 C48 1.529(5) . ?
C10 H10 0.9500 . ?
C41 H41 1.0000 . ?
C41 C42 1.543(4) . ?
C41 C43 1.530(4) . ?
C2 H2 0.9500 . ?
C23 H23 1.0000 . ?
C23 C25 1.535(4) . ?
C23 C24 1.528(5) . ?
C32 H32 1.0000 . ?
C32 C34 1.541(4) . ?
C32 C33 1.540(4) . ?
C17 H17 1.0000 . ?
C17 C19 1.530(4) . ?
C17 C18 1.540(4) . ?
C26 H26 1.0000 . ?
C26 C28 1.537(4) . ?
C26 C27 1.543(4) . ?
C20 H20 1.0000 . ?
C20 C22 1.529(4) . ?
C20 C21 1.541(4) . ?
C44 H44 1.0000 . ?
C44 C45 1.538(4) . ?
C44 C46 1.542(4) . ?
C50 H50 1.0000 . ?
C50 C52 1.538(4) . ?
C50 C51 1.544(4) . ?
C19 H19A 0.9800 . ?
C19 H19B 0.9800 . ?
C19 H19C 0.9800 . ?
C35 H35 1.0000 . ?
C35 C36 1.530(5) . ?
C35 C37 1.541(5) . ?
C52 H52A 0.9800 . ?
C52 H52B 0.9800 . ?
C52 H52C 0.9800 . ?
C38 H38 1.0000 . ?
C38 C40 1.532(4) . ?
C38 C39 1.538(4) . ?
C45 H45A 0.9800 . ?
C45 H45B 0.9800 . ?
C45 H45C 0.9800 . ?
C28 H28A 0.9800 . ?
C28 H28B 0.9800 . ?
C28 H28C 0.9800 . ?
C29 H29 1.0000 . ?
C29 C31 1.532(5) . ?
C29 C30 1.532(5) . ?
C18 H18A 0.9800 . ?
C18 H18B 0.9800 . ?
C18 H18C 0.9800 . ?
C42 H42A 0.9800 . ?
C42 H42B 0.9800 . ?
C42 H42C 0.9800 . ?
C25 H25A 0.9800 . ?
C25 H25B 0.9800 . ?
C25 H25C 0.9800 . ?
C25 H25C 0.9800 . ?
C46 H46A 0.9800 . ?
C46 H46B 0.9800 . ?
C46 H46C 0.9800 . ?
C24 H24A 0.9800 . ?
C24 H24B 0.9800 . ?
C24 H24C 0.9800 . ?
C34 H34A 0.9800 . ?
C34 H34B 0.9800 . ?
C34 H34C 0.9800 . ?
C51 H51A 0.9800 . ?
C51 H51B 0.9800 . ?
C51 H51C 0.9800 . ?
C49 H49A 0.9800 . ?
C49 H49B 0.9800 . ?
C49 H49C 0.9800 . ?
C33 H33A 0.9800 . ?
C33 H33B 0.9800 . ?
C33 H33C 0.9800 . ?
C36 H36A 0.9800 . ?
C36 H36B 0.9800 . ?
C36 H36C 0.9800 . ?
C43 H43A 0.9800 . ?
C43 H43B 0.9800 . ?
C43 H43C 0.9800 . ?
C31 H31A 0.9800 . ?
C31 H31B 0.9800 . ?
C31 H31C 0.9800 . ?
C40 H40A 0.9800 . ?
C40 H40B 0.9800 . ?
C40 H40C 0.9800 . ?
C22 H22A 0.9800 . ?
C22 H22B 0.9800 . ?
C22 H22C 0.9800 . ?
C27 H27A 0.9800 . ?
C27 H27B 0.9800 . ?
C27 H27C 0.9800 . ?
C39 H39A 0.9800 . ?
C39 H39B 0.9800 . ?
C39 H39C 0.9800 . ?
C30 H30A 0.9800 . ?
C30 H30B 0.9800 . ?
C30 H30C 0.9800 . ?
C21 H21A 0.9800 . ?
C21 H21B 0.9800 . ?
C21 H21C 0.9800 . ?
C48 H48A 1.00(4) . ?
C48 H48B 0.99(3) . ?
C48 H48C 0.93(4) . ?
C37 H37A 0.9800 . ?
C37 H37B 0.9800 . ?
C37 H37C 0.9800 . ?

loop_
_geom_torsion_atom_site_label_1
_geom_torsion_atom_site_label_2
_geom_torsion_atom_site_label_3
_geom_torsion_atom_site_label_4
_geom_torsion
_geom_torsion_site_symmetry_1
_geom_torsion_site_symmetry_2
_geom_torsion_site_symmetry_3
_geom_torsion_site_symmetry_4
_geom_torsion_publ_flag
Pr1 C5 C6 Si2 141.95(16) . . . . ?
Pr1 C5 C6 C7 -45.9(3) . . . . ?
Pr1 C5 C4 K1 133.78(8) . . . . ?
Pr1 C5 C4 C3 52.8(3) . . . . ?
Pr1 C14 C13 K1 109.03(7) . . . 2_556 ?
Pr1 C14 C13 C12 51.0(3) . . . . ?
Pr1 C14 C15 K1 -108.63(6) . . . 2_556 ?
Pr1 C14 C15 C16 -50.9(3) . . . . ?
Pr1 C6 C7 C8 -52.5(3) . . . . ?
Pr1 C7 C8 C1 -52.3(3) . . . . ?
Pr1 C13 C12 K1 106.96(6) . . . 2_556 ?
Pr1 C13 C12 Si4 -137.67(16) . . . . ?
Pr1 C13 C12 C11 47.6(3) . . . . ?
Pr1 C8 C1 Si1 141.70(15) . . . . ?
Pr1 C8 C1 C2 -47.6(3) . . . . ?
Pr1 C12 C11 K1 105.11(6) . . . 2_556 ?
Pr1 C12 C11 C10 51.2(3) . . . . ?
Pr1 C4 C3 K1 136.11(8) . . . . ?
Pr1 C4 C3 C2 53.1(3) . . . . ?
Pr1 C9 C16 K1 103.87(6) . . . 2_556 ?
Pr1 C9 C16 C15 48.2(3) . . . . ?
Pr1 C9 C10 K1 -103.51(6) . . . 2_556 ?
Pr1 C9 C10 C11 -51.8(3) . . . . ?
Pr1 C3 C2 C1 48.7(3) . . . . ?
Pr1 C1 C2 C3 -47.5(3) . . . . ?
Pr1 C11 C10 K1 104.99(6) . . . 2_556 ?
Pr1 C11 C10 C9 52.5(3) . . . . ?
Pr1 C15 C16 K1 -106.55(6) . . . 2_556 ?
Pr1 C15 C16 C9 -48.6(3) . . . . ?
K1 C5 C6 Pr1 116.32(10) . . . . ?
K1 C5 C6 Si2 -101.72(16) . . . . ?
K1 C5 C6 C7 70.4(3) . . . . ?
K1 C5 C4 Pr1 -133.78(8) . . . . ?
K1 C5 C4 C3 -81.0(3) . . . . ?
K1 C14 C13 Pr1 -109.03(7) 2_556 . . . ?
K1 C14 C13 C12 -58.1(3) 2_556 . . . ?
K1 C14 C15 Pr1 108.63(6) 2_556 . . . ?
K1 C14 C15 C16 57.8(3) 2_556 . . . ?
K1 C13 C12 Pr1 -106.96(6) 2_556 . . . ?
K1 C13 C12 Si4 115.38(15) 2_556 . . . ?
K1 C13 C12 C11 -59.4(3) 2_556 . . . ?
K1 C12 C11 Pr1 -105.11(6) 2_556 . . . ?
K1 C12 C11 C10 -53.9(3) 2_556 . . . ?
K1 C4 C3 Pr1 -136.11(8) . . . . ?
K1 C4 C3 C2 -83.0(3) . . . . ?
K1 C9 C16 Pr1 -103.87(6) 2_556 . . . ?
K1 C9 C16 C15 -55.7(3) 2_556 . . . ?
K1 C9 C10 Pr1 103.51(6) 2_556 . . . ?
K1 C9 C10 C11 51.7(3) 2_556 . . . ?
K1 C3 C2 Pr1 -121.74(10) . . . . ?
K1 C3 C2 C1 -73.0(3) . . . . ?
K1 C11 C10 Pr1 -104.99(6) 2_556 . . . ?
K1 C11 C10 C9 -52.5(3) 2_556 . . . ?
K1 C15 C16 Pr1 106.55(6) 2_556 . . . ?
K1 C15 C16 C9 58.0(3) 2_556 . . . ?
Si2 C6 C7 Pr1 -141.58(16) . . . . ?
Si2 C6 C7 C8 165.9(3) . . . . ?
Si1 C1 C2 Pr1 -142.19(16) . . . . ?
Si1 C1 C2 C3 170.4(3) . . . . ?
Si1 C23 C25 H25C -64.9 . . . . ?
Si4 C12 C11 Pr1 137.33(15) . . . . ?
Si4 C12 C11 K1 -117.56(16) . . . 2_556 ?
Si4 C12 C11 C10 -171.4(3) . . . . ?
Si4 C47 C48 K1 -39.8(3) . . . 2_556 ?
Si3 C9 C16 Pr1 136.60(15) . . . . ?
Si3 C9 C16 K1 -119.53(14) . . . 2_556 ?
Si3 C9 C16 C15 -175.2(3) . . . . ?
Si3 C9 C10 Pr1 -135.91(16) . . . . ?
Si3 C9 C10 K1 120.57(15) . . . 2_556 ?
Si3 C9 C10 C11 172.3(3) . . . . ?
C5 C6 C7 Pr1 46.3(3) . . . . ?
C5 C6 C7 C8 -6.2(5) . . . . ?
C5 C4 C3 Pr1 -53.8(3) . . . . ?
C5 C4 C3 K1 82.3(3) . . . . ?
C5 C4 C3 C2 -0.7(6) . . . . ?
C14 C13 C12 Pr1 -49.9(3) . . . . ?
C14 C13 C12 K1 57.0(3) . . . 2_556 ?
C14 C13 C12 Si4 172.4(3) . . . . ?
C14 C13 C12 C11 -2.4(5) . . . . ?
C14 C15 C16 Pr1 50.3(3) . . . . ?
C14 C15 C16 K1 -56.3(3) . . . 2_556 ?
C14 C15 C16 C9 1.7(6) . . . . ?
C6 C5 C4 Pr1 -48.6(3) . . . . ?
C6 C5 C4 K1 85.2(3) . . . . ?
C6 C5 C4 C3 4.2(6) . . . . ?
C6 C7 C8 Pr1 53.8(3) . . . . ?
C6 C7 C8 C1 1.5(6) . . . . ?
C7 C8 C1 Pr1 51.5(3) . . . . ?
C7 C8 C1 Si1 -166.8(3) . . . . ?
C7 C8 C1 C2 3.9(5) . . . . ?
C13 C14 C15 Pr1 52.7(3) . . . . ?
C13 C14 C15 K1 -55.9(3) . . . 2_556 ?
C13 C14 C15 C16 1.9(6) . . . . ?
C13 C12 C11 Pr1 -47.9(3) . . . . ?
C13 C12 C11 K1 57.2(3) . . . 2_556 ?
C13 C12 C11 C10 3.4(5) . . . . ?
C8 C1 C2 Pr1 47.3(3) . . . . ?
C8 C1 C2 C3 -0.2(5) . . . . ?
C12 C11 C10 Pr1 -52.4(3) . . . . ?
C12 C11 C10 K1 52.5(3) . . . 2_556 ?
C12 C11 C10 C9 0.0(6) . . . . ?
C4 C5 C6 Pr1 47.0(3) . . . . ?
C4 C5 C6 Si2 -171.0(3) . . . . ?
C4 C5 C6 C7 1.2(5) . . . . ?
C4 C3 C2 Pr1 -52.3(3) . . . . ?
C4 C3 C2 C1 -3.6(6) . . . . ?
C15 C14 C13 Pr1 -52.7(3) . . . . ?
C15 C14 C13 K1 56.3(3) . . . 2_556 ?
C15 C14 C13 C12 -1.7(6) . . . . ?
C16 C9 C10 Pr1 50.7(3) . . . . ?
C16 C9 C10 K1 -52.8(3) . . . 2_556 ?
C16 C9 C10 C11 -1.2(5) . . . . ?
C47 Si4 C12 Pr1 145.21(18) . . . . ?
C47 Si4 C12 K1 -36.74(16) . . . 2_556 ?
C47 Si4 C12 C13 -121.4(2) . . . . ?
C47 Si4 C12 C11 54.2(2) . . . . ?
C10 C9 C16 Pr1 -49.8(3) . . . . ?
C10 C9 C16 K1 54.0(3) . . . 2_556 ?
C10 C9 C16 C15 -1.7(5) . . . . ?
C41 Si3 C9 Pr1 -64.4(2) . . . . ?
C41 Si3 C9 K1 118.07(14) . . . 2_556 ?
C41 Si3 C9 C16 -157.49(19) . . . . ?
C41 Si3 C9 C10 27.9(2) . . . . ?
C23 Si1 C1 Pr1 170.8(2) . . . . ?
C23 Si1 C1 C8 79.1(2) . . . . ?
C23 Si1 C1 C2 -93.0(2) . . . . ?
C32 Si2 C6 Pr1 63.0(2) . . . . ?
C32 Si2 C6 C5 -31.0(2) . . . . ?
C32 Si2 C6 C7 155.6(2) . . . . ?
C17 Si1 C1 Pr1 54.1(3) . . . . ?
C17 Si1 C1 C8 -37.6(2) . . . . ?
C17 Si1 C1 C2 150.3(2) . . . . ?
C26 Si2 C6 Pr1 -57.0(2) . . . . ?
C26 Si2 C6 C5 -150.96(19) . . . . ?
C26 Si2 C6 C7 35.6(2) . . . . ?
C20 Si1 C1 Pr1 -73.3(2) . . . . ?
C20 Si1 C1 C8 -165.0(2) . . . . ?
C20 Si1 C1 C2 22.9(2) . . . . ?
C44 Si4 C12 Pr1 -99.7(2) . . . . ?
C44 Si4 C12 K1 78.33(15) . . . 2_556 ?
C44 Si4 C12 C13 -6.3(2) . . . . ?
C44 Si4 C12 C11 169.26(19) . . . . ?
C50 Si4 C12 Pr1 20.7(2) . . . . ?
C50 Si4 C12 K1 -161.26(13) . . . 2_556 ?
C50 Si4 C12 C13 114.1(2) . . . . ?
C50 Si4 C12 C11 -70.3(2) . . . . ?
C35 Si3 C9 Pr1 172.73(19) . . . . ?
C35 Si3 C9 K1 -4.80(18) . . . 2_556 ?
C35 Si3 C9 C16 79.6(2) . . . . ?
C35 Si3 C9 C10 -94.9(2) . . . . ?
C38 Si3 C9 Pr1 54.8(2) . . . . ?
C38 Si3 C9 K1 -122.74(14) . . . 2_556 ?
C38 Si3 C9 C16 -38.3(2) . . . . ?
C38 Si3 C9 C10 147.1(2) . . . . ?
C29 Si2 C6 Pr1 -178.9(2) . . . . ?
C29 Si2 C6 C5 87.1(2) . . . . ?
C29 Si2 C6 C7 -86.3(2) . . . . ?
C24 C23 C25 H25C 61.9 . . . . ?
C49 C47 C48 K1 91.1(3) . . . 2_556 ?
